data_1544491
loop_
_publ_author_name
'Liu, Qing-Xin'
'Yang, Yong-Xun'
'Zhang, Jian-Ping'
'Chen, Li-Ping'
'Shen, Yun-Heng'
'Li, Hui-Liang'
'Zhang, Wei-Dong'

_publ_section_title
;
 Isolation, Structure Elucidation, and Absolute Configuration of Highly
 Oxygenated Germacranolides from Carpesium cernuum.
;
_journal_issue 10
_journal_name_full 'Journal of natural products'
_journal_page_first 2479
_journal_page_last 2486
_journal_paper_doi 10.1021/acs.jnatprod.6b00315
_journal_volume 79
_journal_year 2016
_chemical_absolute_configuration rmad
_chemical_formula_moiety 'C25 H36 O9'
_chemical_formula_sum 'C25 H36 O9'
_chemical_formula_weight 480.54
_chemical_name_systematic
;
 ?
;
_space_group_crystal_system trigonal
_space_group_IT_number 154
_space_group_name_Hall 'P 32 2"'
_space_group_name_H-M_alt 'P 32 2 1'
_symmetry_space_group_name_Hall 'P 32 2"'
_symmetry_space_group_name_H-M 'P 32 2 1'
_atom_sites_solution_hydrogens geom
_atom_sites_solution_primary dual
_audit_creation_date 2015-04-21
_audit_creation_method
;
Olex2 1.2
(compiled 2015.01.26 svn.r3150 for OlexSys, GUI svn.r4998)
;
_cell_angle_alpha 90
_cell_angle_beta 90
_cell_angle_gamma 120
_cell_formula_units_Z 12
_cell_length_a 18.4959(2)
_cell_length_b 18.4959(2)
_cell_length_c 28.8516(5)
_cell_measurement_reflns_used 6324
_cell_measurement_temperature 130
_cell_measurement_theta_max 66.91
_cell_measurement_theta_min 4.12
_cell_volume 8547.7(2)
_computing_cell_refinement 'SAINT v7.68A (Bruker, 2009)'
_computing_data_reduction 'SAINT v7.68A (Bruker, 2009)'
_computing_molecular_graphics 'Olex2 (Dolomanov et al., 2009)'
_computing_publication_material 'Olex2 (Dolomanov et al., 2009)'
_computing_structure_refinement 'XL (Sheldrick, 2008)'
_computing_structure_solution 'XM (Sheldrick, 2008)'
_diffrn_ambient_temperature 130
_diffrn_measured_fraction_theta_full 0.999
_diffrn_measured_fraction_theta_max 0.992
_diffrn_measurement_device_type 'Bruker APEX-II CCD'
_diffrn_measurement_method '\f and \w scans'
_diffrn_radiation_monochromator graphite
_diffrn_radiation_type CuK\a
_diffrn_radiation_wavelength 1.54178
_diffrn_reflns_av_R_equivalents 0.0761
_diffrn_reflns_av_unetI/netI 0.0738
_diffrn_reflns_Laue_measured_fraction_full 0.999
_diffrn_reflns_Laue_measured_fraction_max 0.992
_diffrn_reflns_limit_h_max 21
_diffrn_reflns_limit_h_min -22
_diffrn_reflns_limit_k_max 22
_diffrn_reflns_limit_k_min -22
_diffrn_reflns_limit_l_max 35
_diffrn_reflns_limit_l_min -33
_diffrn_reflns_number 43606
_diffrn_reflns_point_group_measured_fraction_full 0.994
_diffrn_reflns_point_group_measured_fraction_max 0.981
_diffrn_reflns_theta_full 67.679
_diffrn_reflns_theta_max 69.685
_diffrn_reflns_theta_min 4.124
_diffrn_standards_number 0
_exptl_absorpt_coefficient_mu 0.703
_exptl_absorpt_correction_T_max 0.7533
_exptl_absorpt_correction_T_min 0.4622
_exptl_absorpt_correction_type multi-scan
_exptl_absorpt_process_details
;
SADABS-2008/1 (Bruker,2008) was used for absorption correction.
wR2(int) was 0.1545 before and 0.0688 after correction.
The Ratio of minimum to maximum transmission is 0.6136.
The \l/2 correction factor is 0.0015.
;
_exptl_crystal_colour colourless
_exptl_crystal_colour_primary colourless
_exptl_crystal_density_diffrn 1.120
_exptl_crystal_description prism
_exptl_crystal_F_000 3096
_exptl_crystal_size_max 0.2
_exptl_crystal_size_mid 0.08
_exptl_crystal_size_min 0.05
_refine_diff_density_max 0.861
_refine_diff_density_min -0.480
_refine_diff_density_rms 0.070
_refine_ls_abs_structure_details
;
 Flack x determined using 3131 quotients [(I+)-(I-)]/[(I+)+(I-)]
 (Parsons, Flack and Wagner, Acta Cryst. B69 (2013) 249-259).
;
_refine_ls_abs_structure_Flack -0.12(10)
_refine_ls_extinction_coef 0.00057(19)
_refine_ls_extinction_expression Fc^*^=kFc[1+0.001xFc^2^\l^3^/sin(2\q)]^-1/4^
_refine_ls_extinction_method SHELXL
_refine_ls_goodness_of_fit_ref 1.087
_refine_ls_hydrogen_treatment constr
_refine_ls_matrix_type full
_refine_ls_number_parameters 629
_refine_ls_number_reflns 10543
_refine_ls_number_restraints 46
_refine_ls_restrained_S_all 1.107
_refine_ls_R_factor_all 0.0996
_refine_ls_R_factor_gt 0.0875
_refine_ls_shift/su_max 0.004
_refine_ls_shift/su_mean 0.000
_refine_ls_structure_factor_coef Fsqd
_refine_ls_weighting_details 'w=1/[\s^2^(Fo^2^)+(0.1597P)^2^+2.1835P] where P=(Fo^2^+2Fc^2^)/3'
_refine_ls_weighting_scheme calc
_refine_ls_wR_factor_gt 0.2443
_refine_ls_wR_factor_ref 0.2594
_reflns_Friedel_coverage 0.802
_reflns_Friedel_fraction_full 0.988
_reflns_Friedel_fraction_max 0.968
_reflns_number_gt 8396
_reflns_number_total 10543
_reflns_threshold_expression 'I > 2\s(I)'
_cod_data_source_file np6b00315_si_007.cif
_cod_data_source_block cu_dm15019_0m
_cod_database_code 1544491
_shelxl_version_number 2014-3
_shelx_space_group_comment
;
The symmetry employed for this shelxl refinement is uniquely defined
by the following loop, which should always be used as a source of
symmetry information in preference to the above space-group names.
They are only intended as comments.
;
_shelx_estimated_absorpt_t_max 0.966
_shelx_estimated_absorpt_t_min 0.872
_olex2_refinement_description
;
1. Fixed Uiso
 At 1.2 times of:
  All C(H) groups, All C(H,H) groups
 At 1.5 times of:
  All C(H,H,H) groups, All O(H) groups
2. Restrained distances
 C1'-C2' = C2'-C5'
 1.5 with sigma of 0.01
 C3'-C4'
 1.53 with sigma of 0.01
 C2'-C4'
 2.3 with sigma of 0.01
3. Uiso/Uaniso restraints and constraints
C1' \\sim C2' \\sim C3' \\sim C5': within 2A with sigma of 0.005 and sigma for
terminal atoms of 0.01
Uanis(C1') \\sim Ueq, Uanis(C2') \\sim Ueq, Uanis(C5') \\sim Ueq, Uanis(C3')
\\sim Ueq: with sigma of 0.005 and sigma for terminal atoms of 0.01
4.a Ternary CH refined with riding coordinates:
 C2"A(H2"A), C2A(H2AB), C5A(H5A), C6A(H6A), C7A(H7A), C8A(H8A), C10A(H10A),
 C2(H2A), C5(H9A), C6(H8), C7(H7), C8(H6), C10(H4), C2"(H2')
4.b Secondary CH2 refined with riding coordinates:
 C3"A(H3"A,H3"B), C1A(H1AA,H1AB), C3A(H3AA,H3AB), C1(H3A,H3B), C3(H1A,H1B),
 C3"(H3'A,H3'B)
4.c Aromatic/amide H refined with riding coordinates:
 C3'A(H3'C), C3'(H3")
4.d Tetrahedral OH refined with riding coordinates:
 O9A(H9AA)
4.e X=CH2 refined with riding coordinates:
 C13A(H13C,H13D), C13(H13A,H13B)
4.f Idealised Me refined as rotating group:
 C4"A(H4"D,H4"E,H4"F), C5"A(H5"D,H5"E,H5"F), C4'A(H4'C,H4'D,H4'E), C5'A(H5'D,
 H5'E,H5'F), C14A(H14D,H14E,H14F), C15A(H15D,H15E,H15F), C14(H15A,H15B,H15C),
 C15(H14A,H14B,H14C), C4"(H4",H4'A,H4'B), C5"(H5'A,H5'B,H5'C), C4'(H4"A,H4"B,
 H4"C), C5'(H5"A,H5"B,H5"C)
4.g Idealised tetrahedral OH refined as rotating group:
 O2A(H2AA), O2(H2), O9(H9)
;
_olex2_submission_special_instructions 'No special instructions were received'

loop_
_space_group_symop_operation_xyz
'x, y, z'
'-y, x-y, z+2/3'
'-x+y, -x, z+1/3'
'x-y, -y, -z+1/3'
'-x, -x+y, -z+2/3'
'y, x, -z'

loop_
_atom_site_label
_atom_site_type_symbol
_atom_site_fract_x
_atom_site_fract_y
_atom_site_fract_z
_atom_site_U_iso_or_equiv
_atom_site_adp_type
_atom_site_occupancy
_atom_site_site_symmetry_order
_atom_site_calc_flag
_atom_site_refinement_flags_posn
_atom_site_refinement_flags_adp
O1A O 0.2308(2) 0.5986(3) 0.17797(12) 0.0562(12) Uani 1 1 d . .
O2A O 0.1294(3) 0.4668(4) 0.15140(14) 0.0630(13) Uani 1 1 d . .
H2AA H 0.1541 0.4771 0.1258 0.094 Uiso 1 1 calc GR .
O3A O 0.2208(3) 0.4005(4) 0.19215(17) 0.0676(15) Uani 1 1 d . .
O4A O 0.2996(4) 0.3905(6) 0.1357(2) 0.108(3) Uani 1 1 d . .
O5A O 0.4628(3) 0.6138(6) 0.16919(16) 0.093(2) Uani 1 1 d . .
O6A O 0.5133(4) 0.5276(6) 0.1798(2) 0.117(3) Uani 1 1 d . .
O7A O 0.5077(2) 0.7629(4) 0.19600(13) 0.0763(18) Uani 1 1 d . .
O8A O 0.5814(2) 0.7593(3) 0.25628(14) 0.0573(12) Uani 1 1 d . .
O9A O 0.3692(3) 0.7751(5) 0.17905(16) 0.096(2) Uani 1 1 d . .
H9AA H 0.3417 0.7345 0.1612 0.145 Uiso 1 1 calc R .
C1"A C 0.5796(3) 0.7859(5) 0.2200(2) 0.064(2) Uani 1 1 d . .
C2"A C 0.6548(4) 0.8583(6) 0.1966(3) 0.083(3) Uani 1 1 d . .
H2"A H 0.6414 0.8650 0.1638 0.100 Uiso 1 1 calc R .
C3"A C 0.7228(5) 0.8400(9) 0.1982(5) 0.129(5) Uani 1 1 d . .
H3"A H 0.7281 0.8204 0.2292 0.155 Uiso 1 1 calc R .
H3"B H 0.7767 0.8890 0.1892 0.155 Uiso 1 1 calc R .
C4"A C 0.6913(8) 0.7679(7) 0.1608(5) 0.130(5) Uani 1 1 d . .
H4"D H 0.6941 0.7204 0.1737 0.196 Uiso 1 1 calc GR .
H4"E H 0.7268 0.7885 0.1332 0.196 Uiso 1 1 calc GR .
H4"F H 0.6335 0.7502 0.1523 0.196 Uiso 1 1 calc GR .
C5"A C 0.6859(6) 0.9431(6) 0.2251(4) 0.088(2) Uani 1 1 d . .
H5"D H 0.6975 0.9348 0.2572 0.131 Uiso 1 1 calc GR .
H5"E H 0.6424 0.9585 0.2247 0.131 Uiso 1 1 calc GR .
H5"F H 0.7369 0.9877 0.2109 0.131 Uiso 1 1 calc GR .
C1'A C 0.2483(6) 0.3560(7) 0.1664(3) 0.091(4) Uani 1 1 d . .
C2'A C 0.2088(6) 0.2688(7) 0.1816(4) 0.102(4) Uani 1 1 d . .
C3'A C 0.2338(9) 0.2178(11) 0.1662(6) 0.161(8) Uani 1 1 d . .
H3'C H 0.2050 0.1625 0.1781 0.193 Uiso 1 1 calc R .
C4'A C 0.3054(13) 0.2376(15) 0.1307(5) 0.203(11) Uani 1 1 d . .
H4'C H 0.2818 0.2034 0.1029 0.305 Uiso 1 1 calc GR .
H4'D H 0.3461 0.2251 0.1448 0.305 Uiso 1 1 calc GR .
H4'E H 0.3331 0.2968 0.1223 0.305 Uiso 1 1 calc GR .
C5'A C 0.1407(5) 0.2404(6) 0.2164(5) 0.120(5) Uani 1 1 d . .
H5'D H 0.1125 0.1795 0.2192 0.179 Uiso 1 1 calc GR .
H5'E H 0.1004 0.2569 0.2064 0.179 Uiso 1 1 calc GR .
H5'F H 0.1642 0.2660 0.2464 0.179 Uiso 1 1 calc GR .
C1A C 0.1399(3) 0.5747(4) 0.24026(17) 0.0439(12) Uani 1 1 d . .
H1AA H 0.1407 0.5895 0.2733 0.053 Uiso 1 1 calc R .
H1AB H 0.0873 0.5655 0.2260 0.053 Uiso 1 1 calc R .
C2A C 0.2162(3) 0.6432(4) 0.21438(17) 0.0493(14) Uani 1 1 d . .
H2AB H 0.2015 0.6836 0.2003 0.059 Uiso 1 1 calc R .
C3A C 0.2931(3) 0.6908(4) 0.24600(17) 0.0501(15) Uani 1 1 d . .
H3AA H 0.2826 0.7271 0.2667 0.060 Uiso 1 1 calc R .
H3AB H 0.2972 0.6493 0.2658 0.060 Uiso 1 1 calc R .
C4A C 0.3786(4) 0.7452(5) 0.22266(19) 0.0602(18) Uani 1 1 d . .
C5A C 0.4306(3) 0.7004(5) 0.21735(17) 0.0597(19) Uani 1 1 d . .
H5A H 0.4423 0.6851 0.2485 0.072 Uiso 1 1 calc R .
C6A C 0.3943(4) 0.6245(6) 0.18527(17) 0.071(3) Uani 1 1 d . .
H6A H 0.3660 0.6337 0.1583 0.085 Uiso 1 1 calc R .
C7A C 0.3328(3) 0.5422(5) 0.21027(17) 0.0504(15) Uani 1 1 d . .
H7A H 0.3153 0.5552 0.2405 0.060 Uiso 1 1 calc R .
C8A C 0.2554(4) 0.4872(5) 0.18066(18) 0.0576(19) Uani 1 1 d . .
H8A H 0.2725 0.4951 0.1473 0.069 Uiso 1 1 calc R .
C9A C 0.1878(3) 0.5096(4) 0.18677(18) 0.0473(14) Uani 1 1 d . .
C10A C 0.1488(3) 0.4986(4) 0.23526(18) 0.0430(12) Uani 1 1 d . .
H10A H 0.1914 0.5037 0.2584 0.052 Uiso 1 1 calc R .
C11A C 0.3851(4) 0.5009(6) 0.2191(2) 0.066(2) Uani 1 1 d . .
C12A C 0.4602(5) 0.5478(9) 0.1883(3) 0.096(4) Uani 1 1 d . .
C13A C 0.3746(5) 0.4455(6) 0.2495(3) 0.075(3) Uani 1 1 d . .
H13C H 0.4166 0.4309 0.2540 0.090 Uiso 1 1 calc R .
H13D H 0.3249 0.4191 0.2674 0.090 Uiso 1 1 calc R .
C14A C 0.0706(4) 0.4165(4) 0.2440(2) 0.0546(15) Uani 1 1 d . .
H14D H 0.0827 0.3709 0.2405 0.082 Uiso 1 1 calc GR .
H14E H 0.0276 0.4092 0.2216 0.082 Uiso 1 1 calc GR .
H14F H 0.0505 0.4159 0.2755 0.082 Uiso 1 1 calc GR .
C15A C 0.4282(4) 0.8213(5) 0.2535(2) 0.0654(19) Uani 1 1 d . .
H15D H 0.4371 0.8032 0.2839 0.098 Uiso 1 1 calc GR .
H15E H 0.3971 0.8510 0.2574 0.098 Uiso 1 1 calc GR .
H15F H 0.4823 0.8586 0.2391 0.098 Uiso 1 1 calc GR .
O1 O 0.2036(3) 0.8484(3) 0.08421(12) 0.0612(13) Uani 1 1 d . .
O2 O 0.1794(3) 0.9608(4) 0.08671(15) 0.0750(16) Uani 1 1 d . .
H2 H 0.2041 0.9698 0.1123 0.113 Uiso 1 1 calc GR .
O4 O 0.4043(4) 1.1327(3) 0.0457(3) 0.101(2) Uani 1 1 d . .
O3 O 0.2935(3) 1.0281(3) 0.01044(18) 0.0698(14) Uani 1 1 d . .
O5 O 0.4507(2) 0.9267(2) 0.05364(13) 0.0500(10) Uani 1 1 d . .
O7 O 0.3966(3) 0.7695(2) 0.06252(12) 0.0565(12) Uani 1 1 d . .
O8 O 0.4451(5) 0.7684(4) -0.00781(14) 0.0848(19) Uani 1 1 d . .
O9 O 0.2493(3) 0.7316(3) 0.11285(14) 0.0755(17) Uani 1 1 d . .
H9 H 0.2636 0.7818 0.1179 0.113 Uiso 1 1 calc GR .
O6 O 0.5528(3) 1.0195(3) 0.0084(2) 0.0730(15) Uani 1 1 d . .
C1 C 0.0801(5) 0.7817(5) 0.0403(3) 0.073(2) Uani 1 1 d . .
H3A H 0.0357 0.7808 0.0600 0.088 Uiso 1 1 calc R .
H3B H 0.0539 0.7396 0.0155 0.088 Uiso 1 1 calc R .
C2 C 0.1398(4) 0.7664(5) 0.0688(2) 0.074(3) Uani 1 1 d . .
H2A H 0.1095 0.7320 0.0965 0.089 Uiso 1 1 calc R .
C3 C 0.1743(5) 0.7217(4) 0.0418(2) 0.068(2) Uani 1 1 d . .
H1A H 0.1919 0.7487 0.0110 0.082 Uiso 1 1 calc R .
H1B H 0.1288 0.6636 0.0366 0.082 Uiso 1 1 calc R .
C4 C 0.2499(4) 0.7186(4) 0.0640(2) 0.066(2) Uani 1 1 d . .
C5 C 0.3325(4) 0.7864(3) 0.04368(16) 0.0492(15) Uani 1 1 d . .
H9A H 0.3306 0.7794 0.0092 0.059 Uiso 1 1 calc R .
C6 C 0.3596(3) 0.8775(3) 0.05469(16) 0.0439(13) Uani 1 1 d . .
H8 H 0.3392 0.8810 0.0863 0.053 Uiso 1 1 calc R .
C7 C 0.3296(4) 0.9192(3) 0.01908(18) 0.0473(14) Uani 1 1 d . .
H7 H 0.2863 0.8753 -0.0014 0.057 Uiso 1 1 calc R .
C8 C 0.2933(4) 0.9683(3) 0.04228(18) 0.0465(13) Uani 1 1 d . .
H6 H 0.3283 0.9985 0.0698 0.056 Uiso 1 1 calc R .
C9 C 0.2019(4) 0.9122(4) 0.05815(17) 0.0554(16) Uani 1 1 d . .
C10 C 0.1379(4) 0.8705(4) 0.01983(19) 0.0558(15) Uani 1 1 d . .
H4 H 0.1671 0.8644 -0.0078 0.067 Uiso 1 1 calc R .
C11 C 0.4071(4) 0.9721(3) -0.0087(2) 0.0527(16) Uani 1 1 d . .
C12 C 0.4783(4) 0.9788(4) 0.0164(2) 0.0577(18) Uani 1 1 d . .
C13 C 0.4141(6) 1.0059(4) -0.0499(2) 0.069(2) Uani 1 1 d . .
H13A H 0.4672 1.0361 -0.0643 0.083 Uiso 1 1 calc R .
H13B H 0.3659 1.0001 -0.0652 0.083 Uiso 1 1 calc R .
C14 C 0.0907(5) 0.9155(6) 0.0041(3) 0.075(2) Uani 1 1 d . .
H15A H 0.0521 0.8838 -0.0211 0.113 Uiso 1 1 calc GR .
H15B H 0.1308 0.9717 -0.0070 0.113 Uiso 1 1 calc GR .
H15C H 0.0591 0.9196 0.0302 0.113 Uiso 1 1 calc GR .
C15 C 0.2409(6) 0.6333(4) 0.0546(3) 0.091(3) Uani 1 1 d . .
H14A H 0.2388 0.6240 0.0211 0.137 Uiso 1 1 calc GR .
H14B H 0.1894 0.5898 0.0689 0.137 Uiso 1 1 calc GR .
H14C H 0.2889 0.6315 0.0677 0.137 Uiso 1 1 calc GR .
C1" C 0.4475(5) 0.7614(4) 0.03301(17) 0.0615(19) Uani 1 1 d . .
C2" C 0.5012(6) 0.7355(4) 0.0578(2) 0.067(2) Uani 1 1 d . .
H2' H 0.5050 0.7513 0.0912 0.080 Uiso 1 1 calc R .
C3" C 0.5896(6) 0.7805(5) 0.0361(3) 0.082(2) Uani 1 1 d . .
H3'A H 0.6237 0.7587 0.0503 0.099 Uiso 1 1 calc R .
H3'B H 0.5853 0.7682 0.0025 0.099 Uiso 1 1 calc R .
C4" C 0.6332(7) 0.8749(6) 0.0432(4) 0.101(3) Uani 1 1 d . .
H4" H 0.6264 0.8870 0.0755 0.152 Uiso 1 1 calc GR .
H4'A H 0.6085 0.8987 0.0226 0.152 Uiso 1 1 calc GR .
H4'B H 0.6928 0.8997 0.0362 0.152 Uiso 1 1 calc GR .
C5" C 0.4614(7) 0.6406(5) 0.0537(2) 0.082(3) Uani 1 1 d . .
H5'A H 0.4590 0.6252 0.0210 0.122 Uiso 1 1 calc GR .
H5'B H 0.4047 0.6137 0.0665 0.122 Uiso 1 1 calc GR .
H5'C H 0.4950 0.6223 0.0710 0.122 Uiso 1 1 calc GR .
C1' C 0.3510(7) 1.1106(7) 0.0147(4) 0.091(2) Uani 1 1 d D U
C2' C 0.3326(8) 1.1509(7) -0.0279(4) 0.119(3) Uani 1 1 d D U
C3' C 0.3581(9) 1.2410(10) -0.0347(5) 0.141(4) Uani 1 1 d D U
H3" H 0.3399 1.2681 -0.0558 0.169 Uiso 1 1 calc R .
C4' C 0.4235(10) 1.2743(9) 0.0040(5) 0.162(7) Uani 1 1 d D .
H4"A H 0.3968 1.2491 0.0335 0.243 Uiso 1 1 calc GR .
H4"B H 0.4489 1.3351 0.0060 0.243 Uiso 1 1 calc GR .
H4"C H 0.4669 1.2602 -0.0029 0.243 Uiso 1 1 calc GR .
C5' C 0.2828(10) 1.1016(10) -0.0710(4) 0.146(5) Uani 1 1 d D U
H5"A H 0.3083 1.0706 -0.0840 0.219 Uiso 1 1 calc GR .
H5"B H 0.2837 1.1406 -0.0944 0.219 Uiso 1 1 calc GR .
H5"C H 0.2250 1.0625 -0.0622 0.219 Uiso 1 1 calc GR .

loop_
_atom_site_aniso_label
_atom_site_aniso_U_11
_atom_site_aniso_U_22
_atom_site_aniso_U_33
_atom_site_aniso_U_23
_atom_site_aniso_U_13
_atom_site_aniso_U_12
O1A 0.039(2) 0.111(4) 0.0252(16) -0.001(2) -0.0008(15) 0.043(2)
O2A 0.042(2) 0.122(4) 0.0407(19) -0.033(2) -0.0191(17) 0.053(3)
O3A 0.054(2) 0.110(4) 0.067(3) -0.048(3) -0.030(2) 0.061(3)
O4A 0.088(4) 0.199(8) 0.076(3) -0.071(4) -0.021(3) 0.101(5)
O5A 0.041(2) 0.215(8) 0.035(2) -0.012(3) 0.0000(19) 0.073(4)
O6A 0.077(4) 0.246(9) 0.083(4) -0.075(5) -0.033(3) 0.122(5)
O7A 0.0270(19) 0.155(5) 0.0317(18) 0.039(3) 0.0065(15) 0.034(3)
O8A 0.0320(18) 0.075(3) 0.049(2) 0.032(2) -0.0028(16) 0.0145(19)
O9A 0.045(2) 0.192(7) 0.042(2) 0.045(3) 0.000(2) 0.051(3)
C1"A 0.023(2) 0.100(5) 0.049(3) 0.031(3) 0.003(2) 0.017(3)
C2"A 0.041(3) 0.112(7) 0.076(5) 0.055(5) 0.003(3) 0.024(4)
C3"A 0.039(4) 0.154(11) 0.153(11) 0.046(9) 0.028(5) 0.018(6)
C4"A 0.104(8) 0.086(7) 0.166(11) -0.016(7) 0.081(8) 0.021(6)
C5"A 0.074(5) 0.083(6) 0.098(6) 0.001(5) -0.008(5) 0.033(5)
C1'A 0.071(5) 0.154(9) 0.086(5) -0.087(6) -0.059(5) 0.085(6)
C2'A 0.071(5) 0.119(8) 0.138(8) -0.086(7) -0.063(6) 0.064(6)
C3'A 0.133(10) 0.198(15) 0.207(15) -0.140(13) -0.110(11) 0.124(11)
C4'A 0.27(2) 0.36(3) 0.151(12) -0.127(16) -0.085(14) 0.28(2)
C5'A 0.046(4) 0.086(6) 0.225(14) -0.061(8) -0.031(6) 0.030(4)
C1A 0.035(3) 0.069(4) 0.029(2) -0.002(2) 0.000(2) 0.027(3)
C2A 0.033(3) 0.086(4) 0.029(2) -0.001(3) 0.000(2) 0.030(3)
C3A 0.034(3) 0.085(4) 0.029(2) 0.009(3) 0.001(2) 0.028(3)
C4A 0.036(3) 0.107(5) 0.030(2) 0.022(3) 0.007(2) 0.031(3)
C5A 0.026(2) 0.104(5) 0.026(2) 0.022(3) 0.002(2) 0.015(3)
C6A 0.035(3) 0.172(8) 0.018(2) 0.000(3) 0.004(2) 0.061(4)
C7A 0.039(3) 0.099(5) 0.029(2) -0.018(3) -0.011(2) 0.047(3)
C8A 0.042(3) 0.116(6) 0.028(2) -0.032(3) -0.016(2) 0.049(4)
C9A 0.037(3) 0.082(4) 0.034(2) -0.011(3) -0.012(2) 0.037(3)
C10A 0.029(2) 0.067(3) 0.037(2) -0.006(2) -0.002(2) 0.027(2)
C11A 0.046(3) 0.134(7) 0.044(3) -0.043(4) -0.026(3) 0.065(4)
C12A 0.044(4) 0.218(12) 0.041(3) -0.055(6) -0.022(3) 0.079(6)
C13A 0.060(4) 0.116(7) 0.082(5) -0.050(5) -0.037(4) 0.068(5)
C14A 0.039(3) 0.071(4) 0.054(3) -0.005(3) -0.002(3) 0.027(3)
C15A 0.048(3) 0.089(5) 0.054(3) 0.021(3) -0.011(3) 0.030(3)
O1 0.042(2) 0.073(3) 0.0231(16) 0.0011(18) -0.0076(15) -0.0051(19)
O2 0.057(3) 0.106(4) 0.046(2) -0.035(3) 0.003(2) 0.028(3)
O4 0.089(4) 0.053(3) 0.121(5) -0.017(3) 0.035(4) 0.005(3)
O3 0.075(3) 0.043(2) 0.068(3) -0.002(2) 0.019(2) 0.012(2)
O5 0.043(2) 0.0386(19) 0.045(2) -0.0025(16) 0.0133(16) 0.0030(16)
O7 0.077(3) 0.041(2) 0.0238(16) 0.0029(15) -0.0021(18) 0.008(2)
O8 0.169(6) 0.080(3) 0.031(2) 0.006(2) 0.014(3) 0.082(4)
O9 0.054(3) 0.073(3) 0.041(2) 0.027(2) -0.014(2) -0.012(2)
O6 0.069(3) 0.049(2) 0.092(3) 0.013(2) 0.050(3) 0.023(2)
C1 0.048(4) 0.079(5) 0.058(4) 0.005(3) -0.024(3) 0.005(3)
C2 0.048(3) 0.072(4) 0.040(3) 0.020(3) -0.025(3) -0.017(3)
C3 0.079(5) 0.037(3) 0.046(3) 0.000(3) -0.033(3) -0.002(3)
C4 0.063(4) 0.051(3) 0.036(3) 0.014(3) -0.019(3) -0.007(3)
C5 0.064(4) 0.035(3) 0.019(2) -0.0006(19) -0.009(2) 0.002(2)
C6 0.038(3) 0.042(3) 0.024(2) -0.005(2) 0.0053(19) 0.000(2)
C7 0.060(3) 0.030(2) 0.033(2) -0.004(2) 0.012(2) 0.008(2)
C8 0.049(3) 0.039(3) 0.035(2) 0.001(2) 0.013(2) 0.010(2)
C9 0.054(3) 0.062(4) 0.022(2) -0.002(2) 0.003(2) 0.007(3)
C10 0.068(4) 0.056(3) 0.034(3) -0.002(2) -0.011(3) 0.023(3)
C11 0.065(4) 0.029(2) 0.048(3) 0.000(2) 0.028(3) 0.012(3)
C12 0.069(4) 0.036(3) 0.056(3) 0.002(3) 0.036(3) 0.018(3)
C13 0.103(6) 0.048(3) 0.053(3) 0.020(3) 0.048(4) 0.035(4)
C14 0.068(4) 0.082(5) 0.066(4) -0.004(4) -0.005(4) 0.030(4)
C15 0.091(6) 0.030(3) 0.107(6) 0.021(3) -0.052(5) -0.004(3)
C1" 0.108(6) 0.038(3) 0.020(2) -0.004(2) 0.006(3) 0.023(3)
C2" 0.120(6) 0.043(3) 0.032(3) 0.005(2) 0.018(3) 0.037(4)
C3" 0.114(7) 0.078(5) 0.070(5) 0.016(4) 0.042(5) 0.059(5)
C4" 0.105(7) 0.072(5) 0.116(8) 0.008(5) 0.030(6) 0.036(5)
C5" 0.144(8) 0.058(4) 0.046(3) 0.002(3) 0.003(4) 0.054(5)
C1' 0.104(4) 0.078(4) 0.097(4) -0.001(4) 0.030(4) 0.050(3)
C2' 0.128(4) 0.105(4) 0.133(4) 0.006(4) 0.029(4) 0.065(3)
C3' 0.141(5) 0.128(5) 0.143(5) 0.002(5) 0.011(5) 0.060(4)
C4' 0.147(13) 0.126(11) 0.119(9) 0.008(9) -0.018(9) -0.003(10)
C5' 0.158(8) 0.152(8) 0.126(7) 0.042(7) 0.007(7) 0.076(7)

loop_
_atom_type_symbol
_atom_type_description
_atom_type_scat_dispersion_real
_atom_type_scat_dispersion_imag
_atom_type_scat_source
C C 0.0181 0.0091 'International Tables Vol C Tables 4.2.6.8 and 6.1.1.4'
H H 0.0000 0.0000 'International Tables Vol C Tables 4.2.6.8 and 6.1.1.4'
O O 0.0492 0.0322 'International Tables Vol C Tables 4.2.6.8 and 6.1.1.4'

loop_
_geom_angle_atom_site_label_1
_geom_angle_atom_site_label_2
_geom_angle_atom_site_label_3
_geom_angle
C2A O1A C9A 111.7(4)
C9A O2A H2AA 109.5
C1'A O3A C8A 116.8(7)
C12A O5A C6A 111.2(6)
C1"A O7A C5A 116.7(4)
C4A O9A H9AA 109.5
O7A C1"A C2"A 111.5(5)
O8A C1"A O7A 123.7(5)
O8A C1"A C2"A 124.4(5)
C1"A C2"A H2"A 110.8
C1"A C2"A C5"A 110.8(8)
C3"A C2"A C1"A 107.2(8)
C3"A C2"A H2"A 110.8
C3"A C2"A C5"A 106.3(9)
C5"A C2"A H2"A 110.8
C2"A C3"A H3"A 111.7
C2"A C3"A H3"B 111.7
C2"A C3"A C4"A 100.2(10)
H3"A C3"A H3"B 109.5
C4"A C3"A H3"A 111.7
C4"A C3"A H3"B 111.7
C3"A C4"A H4"D 109.5
C3"A C4"A H4"E 109.5
C3"A C4"A H4"F 109.5
H4"D C4"A H4"E 109.5
H4"D C4"A H4"F 109.5
H4"E C4"A H4"F 109.5
C2"A C5"A H5"D 109.5
C2"A C5"A H5"E 109.5
C2"A C5"A H5"F 109.5
H5"D C5"A H5"E 109.5
H5"D C5"A H5"F 109.5
H5"E C5"A H5"F 109.5
O3A C1'A C2'A 111.4(9)
O4A C1'A O3A 120.1(11)
O4A C1'A C2'A 128.5(8)
C1'A C2'A C5'A 117.3(8)
C3'A C2'A C1'A 121.7(14)
C3'A C2'A C5'A 120.9(14)
C2'A C3'A H3'C 116.1
C2'A C3'A C4'A 127.7(18)
C4'A C3'A H3'C 116.1
C3'A C4'A H4'C 109.5
C3'A C4'A H4'D 109.5
C3'A C4'A H4'E 109.5
H4'C C4'A H4'D 109.5
H4'C C4'A H4'E 109.5
H4'D C4'A H4'E 109.5
C2'A C5'A H5'D 109.5
C2'A C5'A H5'E 109.5
C2'A C5'A H5'F 109.5
H5'D C5'A H5'E 109.5
H5'D C5'A H5'F 109.5
H5'E C5'A H5'F 109.5
H1AA C1A H1AB 109.0
C2A C1A H1AA 111.0
C2A C1A H1AB 111.0
C10A C1A H1AA 111.0
C10A C1A H1AB 111.0
C10A C1A C2A 103.8(4)
O1A C2A C1A 103.8(5)
O1A C2A H2AB 109.4
O1A C2A C3A 112.0(4)
C1A C2A H2AB 109.4
C1A C2A C3A 112.8(4)
C3A C2A H2AB 109.4
C2A C3A H3AA 107.9
C2A C3A H3AB 107.9
H3AA C3A H3AB 107.2
C4A C3A C2A 117.8(4)
C4A C3A H3AA 107.9
C4A C3A H3AB 107.9
O9A C4A C3A 110.8(5)
O9A C4A C5A 110.4(5)
O9A C4A C15A 107.0(6)
C3A C4A C5A 113.6(6)
C15A C4A C3A 107.1(5)
C15A C4A C5A 107.6(5)
O7A C5A C4A 103.9(6)
O7A C5A H5A 110.0
O7A C5A C6A 106.3(5)
C4A C5A H5A 110.0
C6A C5A C4A 116.4(5)
C6A C5A H5A 110.0
O5A C6A C5A 107.8(5)
O5A C6A H6A 109.9
O5A C6A C7A 106.1(7)
C5A C6A H6A 109.9
C5A C6A C7A 113.0(4)
C7A C6A H6A 109.9
C6A C7A H7A 109.7
C8A C7A C6A 112.0(5)
C8A C7A H7A 109.7
C11A C7A C6A 103.5(5)
C11A C7A H7A 109.7
C11A C7A C8A 112.1(6)
O3A C8A C7A 111.0(5)
O3A C8A H8A 108.4
O3A C8A C9A 108.2(5)
C7A C8A H8A 108.4
C9A C8A C7A 112.2(5)
C9A C8A H8A 108.4
O1A C9A C8A 103.4(5)
O1A C9A C10A 105.3(5)
O2A C9A O1A 110.0(5)
O2A C9A C8A 105.6(4)
O2A C9A C10A 114.0(5)
C8A C9A C10A 117.8(5)
C1A C10A C9A 103.1(5)
C1A C10A H10A 107.4
C1A C10A C14A 115.4(5)
C9A C10A H10A 107.4
C14A C10A C9A 115.8(5)
C14A C10A H10A 107.4
C12A C11A C7A 104.2(8)
C13A C11A C7A 129.2(6)
C13A C11A C12A 126.1(7)
O5A C12A C11A 112.1(6)
O6A C12A O5A 122.0(10)
O6A C12A C11A 125.8(12)
C11A C13A H13C 120.0
C11A C13A H13D 120.0
H13C C13A H13D 120.0
C10A C14A H14D 109.5
C10A C14A H14E 109.5
C10A C14A H14F 109.5
H14D C14A H14E 109.5
H14D C14A H14F 109.5
H14E C14A H14F 109.5
C4A C15A H15D 109.5
C4A C15A H15E 109.5
C4A C15A H15F 109.5
H15D C15A H15E 109.5
H15D C15A H15F 109.5
H15E C15A H15F 109.5
C9 O1 C2 111.4(5)
C9 O2 H2 109.5
C1' O3 C8 120.3(7)
C12 O5 C6 111.4(5)
C1" O7 C5 118.5(4)
C4 O9 H9 109.5
H3A C1 H3B 109.1
C2 C1 H3A 111.2
C2 C1 H3B 111.2
C2 C1 C10 102.9(5)
C10 C1 H3A 111.2
C10 C1 H3B 111.2
O1 C2 C1 105.0(7)
O1 C2 H2A 108.9
O1 C2 C3 112.9(6)
C1 C2 H2A 108.9
C3 C2 C1 112.0(6)
C3 C2 H2A 108.9
C2 C3 H1A 108.2
C2 C3 H1B 108.2
C2 C3 C4 116.4(5)
H1A C3 H1B 107.4
C4 C3 H1A 108.2
C4 C3 H1B 108.2
O9 C4 C3 108.3(7)
O9 C4 C5 109.2(4)
O9 C4 C15 110.2(6)
C5 C4 C3 110.9(5)
C15 C4 C3 109.1(5)
C15 C4 C5 109.1(7)
O7 C5 C4 105.3(5)
O7 C5 H9A 108.6
O7 C5 C6 107.6(4)
C4 C5 H9A 108.6
C4 C5 C6 117.7(6)
C6 C5 H9A 108.6
O5 C6 C5 108.7(5)
O5 C6 H8 109.5
O5 C6 C7 105.4(4)
C5 C6 H8 109.5
C5 C6 C7 114.2(4)
C7 C6 H8 109.5
C6 C7 H7 109.3
C8 C7 C6 112.3(4)
C8 C7 H7 109.3
C11 C7 C6 102.5(5)
C11 C7 H7 109.3
C11 C7 C8 114.0(4)
O3 C8 C7 110.1(4)
O3 C8 H6 109.0
O3 C8 C9 106.8(5)
C7 C8 H6 109.0
C7 C8 C9 112.9(5)
C9 C8 H6 109.0
O1 C9 O2 110.8(4)
O1 C9 C8 104.2(5)
O1 C9 C10 107.5(5)
O2 C9 C8 108.2(5)
O2 C9 C10 110.0(6)
C10 C9 C8 116.0(5)
C1 C10 H4 108.0
C9 C10 C1 102.0(5)
C9 C10 H4 108.0
C9 C10 C14 116.6(6)
C14 C10 C1 113.8(6)
C14 C10 H4 108.0
C12 C11 C7 108.5(5)
C13 C11 C7 128.8(7)
C13 C11 C12 122.7(6)
O5 C12 C11 109.4(5)
O6 C12 O5 119.7(7)
O6 C12 C11 130.9(6)
C11 C13 H13A 120.0
C11 C13 H13B 120.0
H13A C13 H13B 120.0
C10 C14 H15A 109.5
C10 C14 H15B 109.5
C10 C14 H15C 109.5
H15A C14 H15B 109.5
H15A C14 H15C 109.5
H15B C14 H15C 109.5
C4 C15 H14A 109.5
C4 C15 H14B 109.5
C4 C15 H14C 109.5
H14A C15 H14B 109.5
H14A C15 H14C 109.5
H14B C15 H14C 109.5
O7 C1" C2" 110.7(4)
O8 C1" O7 123.6(8)
O8 C1" C2" 125.5(7)
C1" C2" H2' 109.4
C1" C2" C3" 109.2(6)
C1" C2" C5" 108.5(7)
C3" C2" H2' 109.4
C5" C2" H2' 109.4
C5" C2" C3" 111.0(7)
C2" C3" H3'A 109.3
C2" C3" H3'B 109.3
H3'A C3" H3'B 107.9
C4" C3" C2" 111.8(7)
C4" C3" H3'A 109.3
C4" C3" H3'B 109.3
C3" C4" H4" 109.5
C3" C4" H4'A 109.5
C3" C4" H4'B 109.5
H4" C4" H4'A 109.5
H4" C4" H4'B 109.5
H4'A C4" H4'B 109.5
C2" C5" H5'A 109.5
C2" C5" H5'B 109.5
C2" C5" H5'C 109.5
H5'A C5" H5'B 109.5
H5'A C5" H5'C 109.5
H5'B C5" H5'C 109.5
O4 C1' O3 118.9(8)
O4 C1' C2' 137.6(10)
O3 C1' C2' 103.2(9)
C3' C2' C1' 127.6(9)
C3' C2' C5' 108.3(11)
C5' C2' C1' 124.1(10)
C2' C3' H3" 132.2
C2' C3' C4' 95.6(11)
C4' C3' H3" 132.2
C3' C4' H4"A 109.5
C3' C4' H4"B 109.5
C3' C4' H4"C 109.5
H4"A C4' H4"B 109.5
H4"A C4' H4"C 109.5
H4"B C4' H4"C 109.5
C2' C5' H5"A 109.5
C2' C5' H5"B 109.5
C2' C5' H5"C 109.5
H5"A C5' H5"B 109.5
H5"A C5' H5"C 109.5
H5"B C5' H5"C 109.5

loop_
_geom_bond_atom_site_label_1
_geom_bond_atom_site_label_2
_geom_bond_distance
O1A C2A 1.442(7)
O1A C9A 1.448(9)
O2A H2AA 0.8400
O2A C9A 1.407(6)
O3A C1'A 1.381(8)
O3A C8A 1.437(10)
O4A C1'A 1.220(13)
O5A C6A 1.452(7)
O5A C12A 1.318(15)
O6A C12A 1.237(10)
O7A C1"A 1.365(7)
O7A C5A 1.450(7)
O8A C1"A 1.164(7)
O9A H9AA 0.8400
O9A C4A 1.420(7)
C1"A C2"A 1.525(9)
C2"A H2"A 1.0000
C2"A C3"A 1.458(15)
C2"A C5"A 1.602(14)
C3"A H3"A 0.9900
C3"A H3"B 0.9900
C3"A C4"A 1.584(19)
C4"A H4"D 0.9800
C4"A H4"E 0.9800
C4"A H4"F 0.9800
C5"A H5"D 0.9800
C5"A H5"E 0.9800
C5"A H5"F 0.9800
C1'A C2'A 1.466(17)
C2'A C3'A 1.317(14)
C2'A C5'A 1.486(17)
C3'A H3'C 0.9500
C3'A C4'A 1.57(2)
C4'A H4'C 0.9800
C4'A H4'D 0.9800
C4'A H4'E 0.9800
C5'A H5'D 0.9800
C5'A H5'E 0.9800
C5'A H5'F 0.9800
C1A H1AA 0.9900
C1A H1AB 0.9900
C1A C2A 1.539(8)
C1A C10A 1.503(9)
C2A H2AB 1.0000
C2A C3A 1.542(8)
C3A H3AA 0.9900
C3A H3AB 0.9900
C3A C4A 1.541(8)
C4A C5A 1.558(11)
C4A C15A 1.525(11)
C5A H5A 1.0000
C5A C6A 1.529(12)
C6A H6A 1.0000
C6A C7A 1.549(11)
C7A H7A 1.0000
C7A C8A 1.536(8)
C7A C11A 1.524(9)
C8A H8A 1.0000
C8A C9A 1.511(8)
C9A C10A 1.540(7)
C10A H10A 1.0000
C10A C14A 1.506(9)
C11A C12A 1.506(12)
C11A C13A 1.287(13)
C13A H13C 0.9500
C13A H13D 0.9500
C14A H14D 0.9800
C14A H14E 0.9800
C14A H14F 0.9800
C15A H15D 0.9800
C15A H15E 0.9800
C15A H15F 0.9800
O1 C2 1.449(8)
O1 C9 1.413(9)
O2 H2 0.8400
O2 C9 1.426(9)
O4 C1' 1.237(12)
O3 C8 1.435(8)
O3 C1' 1.361(12)
O5 C6 1.462(6)
O5 C12 1.359(7)
O7 C5 1.473(9)
O7 C1" 1.333(9)
O8 C1" 1.188(7)
O9 H9 0.8400
O9 C4 1.430(8)
O6 C12 1.219(8)
C1 H3A 0.9900
C1 H3B 0.9900
C1 C2 1.513(11)
C1 C10 1.560(10)
C2 H2A 1.0000
C2 C3 1.492(13)
C3 H1A 0.9900
C3 H1B 0.9900
C3 C4 1.566(11)
C4 C5 1.528(8)
C4 C15 1.525(12)
C5 H9A 1.0000
C5 C6 1.533(8)
C6 H8 1.0000
C6 C7 1.544(9)
C7 H7 1.0000
C7 C8 1.529(8)
C7 C11 1.501(8)
C8 H6 1.0000
C8 C9 1.546(8)
C9 C10 1.518(8)
C10 H4 1.0000
C10 C14 1.546(11)
C11 C12 1.454(11)
C11 C13 1.319(9)
C13 H13A 0.9500
C13 H13B 0.9500
C14 H15A 0.9800
C14 H15B 0.9800
C14 H15C 0.9800
C15 H14A 0.9800
C15 H14B 0.9800
C15 H14C 0.9800
C1" C2" 1.483(12)
C2" H2' 1.0000
C2" C3" 1.549(12)
C2" C5" 1.531(10)
C3" H3'A 0.9900
C3" H3'B 0.9900
C3" C4" 1.528(13)
C4" H4" 0.9800
C4" H4'A 0.9800
C4" H4'B 0.9800
C5" H5'A 0.9800
C5" H5'B 0.9800
C5" H5'C 0.9800
C1' C2' 1.562(11)
C2' C3' 1.50(2)
C2' C5' 1.545(11)
C3' H3" 0.9500
C3' C4' 1.531(12)
C4' H4"A 0.9800
C4' H4"B 0.9800
C4' H4"C 0.9800
C5' H5"A 0.9800
C5' H5"B 0.9800
C5' H5"C 0.9800

loop_
_geom_hbond_atom_site_label_D
_geom_hbond_atom_site_label_H
_geom_hbond_atom_site_label_A
_geom_hbond_distance_DH
_geom_hbond_distance_HA
_geom_hbond_distance_DA
_geom_hbond_angle_DHA
O9A H9AA O9 0.84 2.19 2.725(6) 122.0
O9 H9 O1 0.84 2.25 2.808(9) 124.0

loop_
_geom_torsion_atom_site_label_1
_geom_torsion_atom_site_label_2
_geom_torsion_atom_site_label_3
_geom_torsion_atom_site_label_4
_geom_torsion
O1A C2A C3A C4A 48.5(8)
O1A C9A C10A C1A 24.9(5)
O1A C9A C10A C14A 151.9(5)
O2A C9A C10A C1A -95.8(6)
O2A C9A C10A C14A 31.1(7)
O3A C1'A C2'A C3'A -170.7(8)
O3A C1'A C2'A C5'A 7.5(9)
O3A C8A C9A O1A 175.7(4)
O3A C8A C9A O2A -68.7(6)
O3A C8A C9A C10A 60.0(6)
O4A C1'A C2'A C3'A 8.8(13)
O4A C1'A C2'A C5'A -173.0(8)
O5A C6A C7A C8A -104.1(5)
O5A C6A C7A C11A 16.9(5)
O7A C1"A C2"A C3"A -137.4(9)
O7A C1"A C2"A C5"A 107.0(8)
O7A C5A C6A O5A 40.9(7)
O7A C5A C6A C7A 157.8(5)
O8A C1"A C2"A C3"A 50.1(14)
O8A C1"A C2"A C5"A -65.5(11)
O9A C4A C5A O7A 56.1(6)
O9A C4A C5A C6A -60.3(7)
C1"A O7A C5A C4A 120.4(7)
C1"A O7A C5A C6A -116.3(7)
C1"A C2"A C3"A C4"A 72.7(10)
C5"A C2"A C3"A C4"A -168.8(8)
C1'A O3A C8A C7A -92.4(5)
C1'A O3A C8A C9A 144.1(4)
C1'A C2'A C3'A C4'A -0.4(17)
C5'A C2'A C3'A C4'A -178.6(11)
C1A C2A C3A C4A 165.2(6)
C2A O1A C9A O2A 118.2(4)
C2A O1A C9A C8A -129.3(4)
C2A O1A C9A C10A -5.1(5)
C2A C1A C10A C9A -34.4(5)
C2A C1A C10A C14A -161.6(4)
C2A C3A C4A O9A 28.6(10)
C2A C3A C4A C5A -96.4(6)
C2A C3A C4A C15A 145.0(6)
C3A C4A C5A O7A -178.7(4)
C3A C4A C5A C6A 64.9(6)
C4A C5A C6A O5A 156.0(5)
C4A C5A C6A C7A -87.1(6)
C5A O7A C1"A O8A -1.3(13)
C5A O7A C1"A C2"A -173.8(8)
C5A C6A C7A C8A 138.0(5)
C5A C6A C7A C11A -101.1(5)
C6A O5A C12A O6A -179.2(6)
C6A O5A C12A C11A 2.7(8)
C6A C7A C8A O3A 152.5(5)
C6A C7A C8A C9A -86.3(6)
C6A C7A C11A C12A -15.0(6)
C6A C7A C11A C13A 157.6(7)
C7A C8A C9A O1A 52.9(6)
C7A C8A C9A O2A 168.5(6)
C7A C8A C9A C10A -62.8(8)
C7A C11A C12A O5A 8.4(7)
C7A C11A C12A O6A -169.5(7)
C8A O3A C1'A O4A 0.2(8)
C8A O3A C1'A C2'A 179.7(5)
C8A C7A C11A C12A 105.9(6)
C8A C7A C11A C13A -81.5(8)
C8A C9A C10A C1A 139.5(6)
C8A C9A C10A C14A -93.5(7)
C9A O1A C2A C1A -16.4(5)
C9A O1A C2A C3A 105.6(5)
C10A C1A C2A O1A 31.7(5)
C10A C1A C2A C3A -89.8(6)
C11A C7A C8A O3A 36.7(6)
C11A C7A C8A C9A 157.9(6)
C12A O5A C6A C5A 108.6(7)
C12A O5A C6A C7A -12.6(7)
C13A C11A C12A O5A -164.5(7)
C13A C11A C12A O6A 17.6(12)
C15A C4A C5A O7A -60.3(5)
C15A C4A C5A C6A -176.7(5)
O1 C2 C3 C4 49.6(7)
O1 C9 C10 C1 23.7(7)
O1 C9 C10 C14 148.4(6)
O2 C9 C10 C1 -96.9(7)
O2 C9 C10 C14 27.7(8)
O4 C1' C2' C3' -26(2)
O4 C1' C2' C5' 154.2(13)
O3 C8 C9 O1 172.4(4)
O3 C8 C9 O2 -69.7(6)
O3 C8 C9 C10 54.5(7)
O3 C1' C2' C3' 161.1(12)
O3 C1' C2' C5' -18.6(15)
O5 C6 C7 C8 -106.4(5)
O5 C6 C7 C11 16.4(5)
O7 C5 C6 O5 33.0(5)
O7 C5 C6 C7 150.3(4)
O7 C1" C2" C3" -142.2(6)
O7 C1" C2" C5" 96.8(6)
O8 C1" C2" C3" 42.8(9)
O8 C1" C2" C5" -78.2(9)
O9 C4 C5 O7 68.1(7)
O9 C4 C5 C6 -51.7(8)
C1 C2 C3 C4 167.9(5)
C2 O1 C9 O2 114.9(6)
C2 O1 C9 C8 -129.0(6)
C2 O1 C9 C10 -5.3(7)
C2 C1 C10 C9 -32.6(8)
C2 C1 C10 C14 -159.1(7)
C2 C3 C4 O9 21.9(7)
C2 C3 C4 C5 -98.0(7)
C2 C3 C4 C15 141.8(7)
C3 C4 C5 O7 -172.5(5)
C3 C4 C5 C6 67.6(7)
C4 C5 C6 O5 151.6(5)
C4 C5 C6 C7 -91.0(6)
C5 O7 C1" O8 1.3(9)
C5 O7 C1" C2" -173.8(5)
C5 C6 C7 C8 134.4(5)
C5 C6 C7 C11 -102.8(5)
C6 O5 C12 O6 -174.2(5)
C6 O5 C12 C11 3.6(6)
C6 C7 C8 O3 159.9(5)
C6 C7 C8 C9 -80.9(6)
C6 C7 C11 C12 -14.8(5)
C6 C7 C11 C13 162.5(6)
C7 C8 C9 O1 51.3(6)
C7 C8 C9 O2 169.2(5)
C7 C8 C9 C10 -66.7(8)
C7 C11 C12 O5 7.7(6)
C7 C11 C12 O6 -174.8(6)
C8 O3 C1' O4 2.0(11)
C8 O3 C1' C2' 176.5(7)
C8 C7 C11 C12 106.8(6)
C8 C7 C11 C13 -75.9(8)
C8 C9 C10 C1 139.8(7)
C8 C9 C10 C14 -95.5(8)
C9 O1 C2 C1 -16.3(8)
C9 O1 C2 C3 106.1(6)
C10 C1 C2 O1 30.2(8)
C10 C1 C2 C3 -92.7(7)
C11 C7 C8 O3 43.8(7)
C11 C7 C8 C9 163.0(5)
C12 O5 C6 C5 109.8(5)
C12 O5 C6 C7 -13.0(5)
C13 C11 C12 O5 -169.8(5)
C13 C11 C12 O6 7.7(10)
C15 C4 C5 O7 -52.4(6)
C15 C4 C5 C6 -172.2(5)
C1" O7 C5 C4 126.2(5)
C1" O7 C5 C6 -107.5(5)
C1" C2" C3" C4" 65.0(9)
C5" C2" C3" C4" -175.4(8)
C1' O3 C8 C7 -104.6(7)
C1' O3 C8 C9 132.6(6)
C1' C2' C3' C4' 15.6(17)
C5' C2' C3' C4' -164.7(13)

loop_
_smtbx_masks_void_nr
_smtbx_masks_void_average_x
_smtbx_masks_void_average_y
_smtbx_masks_void_average_z
_smtbx_masks_void_volume
_smtbx_masks_void_count_electrons
1 0.000 0.000 -0.274 1018.4 123.3
2 0.000 0.441 0.833 137.4 51.0
3 0.000 0.530 0.333 43.5 8.6
4 0.441 0.000 0.167 137.4 51.0
5 0.559 0.559 0.500 137.4 51.0
6 0.470 0.470 0.000 43.5 8.6
7 0.530 1.000 0.667 43.5 8.6
